data_4087258
loop_
_publ_author_name
'Benjamin, Helen'
'Liang, Jie'
'Liu, Yu'
'Geng, Yun'
'Liu, Xingman'
'Zhu, Dongxia'
'Batsanov, Andrei S.'
'Bryce, Martin R.'

_publ_section_title
;
 Color Tuning of Efficient Electroluminescence in the Blue and Green
 Regions Using Heteroleptic Iridium Complexes with 2-Phenoxyoxazole
 Ancillary Ligands
;
_journal_name_full Organometallics
_journal_paper_doi 10.1021/acs.organomet.7b00161
_journal_year 2017
_chemical_formula_moiety 'C31 H20 F4 Ir N3 O2, 0.5(C H2 Cl2)'
_chemical_formula_sum 'C31.5 H21 Cl F4 Ir N3 O2'
_chemical_formula_weight 777.16
_chemical_name_systematic
;
 ?
;
_space_group_crystal_system monoclinic
_space_group_IT_number 15
_space_group_name_Hall '-C 2yc'
_space_group_name_H-M_alt 'C 1 2/c 1'
_symmetry_space_group_name_Hall '-C 2yc'
_symmetry_space_group_name_H-M 'C 1 2/c 1'
_atom_sites_solution_hydrogens mixed
_atom_sites_solution_primary direct
_atom_sites_solution_secondary difmap
_audit_creation_date 2016-09-28
_audit_creation_method
;
Olex2 1.2-beta
(compiled 2016.09.09 svn.r3337 for OlexSys, GUI svn.r5227)
;
_cell_angle_alpha 90
_cell_angle_beta 106.302(2)
_cell_angle_gamma 90
_cell_formula_units_Z 8
_cell_length_a 24.3108(14)
_cell_length_b 15.9429(14)
_cell_length_c 14.7716(10)
_cell_measurement_reflns_used 7110
_cell_measurement_temperature 293(2)
_cell_measurement_theta_max 25.075
_cell_measurement_theta_min 2.554
_cell_volume 5495.1(7)
_computing_cell_refinement 'SAINT V8.18C (Bruker, 2013)'
_computing_data_collection APEX2
_computing_data_reduction 'SAINT V8.18C (Bruker, 2013)'
_computing_molecular_graphics 'Olex2 (Dolomanov et al., 2009)'
_computing_publication_material 'Olex2 (Dolomanov et al., 2009)'
_computing_structure_refinement 'ShelXL 2014/7 multi-CPU (Sheldrick, 2015)'
_computing_structure_solution 'SIR2002 (Burla et al., 2007)'
_diffrn_ambient_temperature 293(2)
_diffrn_measured_fraction_theta_full 0.999
_diffrn_measured_fraction_theta_max 0.999
_diffrn_measurement_device_type 'Bruker CCD area detector'
_diffrn_measurement_method '\f and \w scans'
_diffrn_radiation_type MoK\a
_diffrn_radiation_wavelength 0.71073
_diffrn_reflns_av_R_equivalents 0.0351
_diffrn_reflns_av_unetI/netI 0.0373
_diffrn_reflns_Laue_measured_fraction_full 0.999
_diffrn_reflns_Laue_measured_fraction_max 0.999
_diffrn_reflns_limit_h_max 28
_diffrn_reflns_limit_h_min -27
_diffrn_reflns_limit_k_max 18
_diffrn_reflns_limit_k_min -18
_diffrn_reflns_limit_l_max 12
_diffrn_reflns_limit_l_min -17
_diffrn_reflns_number 15352
_diffrn_reflns_point_group_measured_fraction_full 0.999
_diffrn_reflns_point_group_measured_fraction_max 0.999
_diffrn_reflns_theta_full 25.082
_diffrn_reflns_theta_max 25.082
_diffrn_reflns_theta_min 1.547
_diffrn_source 'sealed tube'
_exptl_absorpt_coefficient_mu 5.020
_exptl_absorpt_correction_T_max 0.4286
_exptl_absorpt_correction_T_min 0.1517
_exptl_absorpt_correction_type multi-scan
_exptl_absorpt_process_details
; SADABS-2009/1 (Bruker) was used for absorption correction.
wR2(int) was 0.1259 before and 0.0364 after correction, on
8684 reflections employed for parameter determination.
The \l/2 correction factor is 0.00150.
;
_exptl_crystal_colour yellow
_exptl_crystal_density_diffrn 1.879
_exptl_crystal_density_method 'not measured'
_exptl_crystal_description block
_exptl_crystal_F_000 3016
_exptl_crystal_size_max 0.23
_exptl_crystal_size_mid 0.21
_exptl_crystal_size_min 0.18
_refine_diff_density_max 0.819
_refine_diff_density_min -0.687
_refine_diff_density_rms 0.096
_refine_ls_extinction_method none
_refine_ls_goodness_of_fit_ref 1.036
_refine_ls_hydrogen_treatment constr
_refine_ls_matrix_type full
_refine_ls_number_parameters 384
_refine_ls_number_reflns 4876
_refine_ls_number_restraints 0
_refine_ls_restrained_S_all 1.036
_refine_ls_R_factor_all 0.0366
_refine_ls_R_factor_gt 0.0261
_refine_ls_shift/su_max 0.002
_refine_ls_shift/su_mean 0.000
_refine_ls_structure_factor_coef Fsqd
_refine_ls_weighting_details 'w=1/[\s^2^(Fo^2^)+(0.0340P)^2^+1.9230P] where P=(Fo^2^+2Fc^2^)/3'
_refine_ls_weighting_scheme calc
_refine_ls_wR_factor_gt 0.0611
_refine_ls_wR_factor_ref 0.0655
_reflns_Friedel_coverage 0.000
_reflns_number_gt 3983
_reflns_number_total 4876
_reflns_threshold_expression 'I > 2\s(I)'
_cod_data_source_file om7b00161_si_002.cif
_cod_data_source_block 2
_cod_original_formula_sum 'C31.50 H21 Cl F4 Ir N3 O2'
_cod_database_code 4087258
_shelx_space_group_comment
;
The symmetry employed for this shelxl refinement is uniquely defined
by the following loop, which should always be used as a source of
symmetry information in preference to the above space-group names.
They are only intended as comments.
;
_shelx_estimated_absorpt_t_max 0.465
_shelx_estimated_absorpt_t_min 0.391
_olex2_refinement_description
;
1. Fixed Uiso
 At 1.2 times of:
  All C(H) groups, All C(H,H) groups
2.a Riding coordinates:
 C1(H1)
2.b Secondary CH2 refined with riding coordinates:
 C9(H9A,H9B), C10(H10A,H10B)
2.c Aromatic/amide H refined with riding coordinates:
 C5(H5), C6(H6), C7(H7), C8(H8), C12(H12), C14(H14), C18(H18), C19(H19),
 C20(H20), C21(H21), C23(H23), C25(H25), C29(H29), C30(H30), C31(H31), C32(H32)
;
_shelx_shelxl_version_number 2014/7
_olex2_submission_special_instructions 'No special instructions were received'

loop_
_space_group_symop_operation_xyz
'x, y, z'
'-x, y, -z+1/2'
'x+1/2, y+1/2, z'
'-x+1/2, y+1/2, -z+1/2'
'-x, -y, -z'
'x, -y, z-1/2'
'-x+1/2, -y+1/2, -z'
'x+1/2, -y+1/2, z-1/2'

loop_
_atom_site_label
_atom_site_type_symbol
_atom_site_fract_x
_atom_site_fract_y
_atom_site_fract_z
_atom_site_U_iso_or_equiv
_atom_site_adp_type
_atom_site_occupancy
_atom_site_site_symmetry_order
_atom_site_calc_flag
_atom_site_refinement_flags_posn
_atom_site_refinement_flags_adp
_atom_site_refinement_flags_occupancy
Ir Ir 0.34531(2) 0.87219(2) 0.82061(2) 0.03215(7) Uani 1 1 d . . .
F4 F 0.19530(16) 0.9203(2) 0.4790(2) 0.0915(11) Uani 1 1 d . . .
F5 F 0.12152(12) 0.8950(2) 0.7367(2) 0.0713(9) Uani 1 1 d . . .
F6 F 0.31933(14) 1.18009(17) 0.9580(2) 0.0721(9) Uani 1 1 d . . .
F7 F 0.41402(17) 1.1627(2) 0.7246(2) 0.0871(11) Uani 1 1 d . . .
O1 O 0.42172(13) 0.84750(18) 0.9307(2) 0.0433(7) Uani 1 1 d . . .
O2 O 0.36107(15) 0.60470(19) 0.8210(2) 0.0533(9) Uani 1 1 d . . .
N1 N 0.34116(15) 0.7409(2) 0.7970(2) 0.0395(9) Uani 1 1 d . . .
N2 N 0.29299(15) 0.86209(19) 0.9057(2) 0.0347(8) Uani 1 1 d . . .
N3 N 0.39423(15) 0.8968(2) 0.7319(3) 0.0426(9) Uani 1 1 d . . .
C2 C 0.3730(2) 0.6848(3) 0.8498(3) 0.0393(10) Uani 1 1 d . . .
C3 C 0.41810(18) 0.6963(3) 0.9362(3) 0.0397(10) Uani 1 1 d . . .
C4 C 0.43886(17) 0.7764(3) 0.9708(3) 0.0375(10) Uani 1 1 d . . .
C5 C 0.48207(19) 0.7782(3) 1.0577(3) 0.0500(12) Uani 1 1 d . . .
H5 H 0.4971 0.8297 1.0820 0.060 Uiso 1 1 calc R . .
C6 C 0.5027(2) 0.7071(3) 1.1074(4) 0.0657(15) Uani 1 1 d . . .
H6 H 0.5312 0.7104 1.1644 0.079 Uiso 1 1 calc R . .
C7 C 0.4801(3) 0.6289(3) 1.0710(5) 0.0781(19) Uani 1 1 d . . .
H7 H 0.4928 0.5804 1.1055 0.094 Uiso 1 1 calc R . .
C8 C 0.4406(2) 0.6235(3) 0.9878(4) 0.0607(14) Uani 1 1 d . . .
H8 H 0.4277 0.5710 0.9633 0.073 Uiso 1 1 calc R . .
C9 C 0.3122(3) 0.6066(3) 0.7397(4) 0.0648(16) Uani 1 1 d . . .
H9A H 0.2795 0.5797 0.7529 0.078 Uiso 1 1 calc R . .
H9B H 0.3204 0.5784 0.6868 0.078 Uiso 1 1 calc R . .
C10 C 0.3004(2) 0.6994(3) 0.7184(3) 0.0566(14) Uani 1 1 d . . .
H10A H 0.3072 0.7146 0.6589 0.068 Uiso 1 1 calc R . .
H10B H 0.2613 0.7137 0.7164 0.068 Uiso 1 1 calc R . .
C11 C 0.27046(18) 0.8916(2) 0.7266(3) 0.0351(9) Uani 1 1 d . . .
C12 C 0.2595(2) 0.9034(3) 0.6290(3) 0.0487(11) Uani 1 1 d . . .
H12 H 0.2897 0.9062 0.6020 0.058 Uiso 1 1 calc R . .
C13 C 0.2042(3) 0.9109(3) 0.5738(3) 0.0582(14) Uani 1 1 d . . .
C14 C 0.1574(2) 0.9079(3) 0.6058(4) 0.0585(14) Uani 1 1 d . . .
H14 H 0.1206 0.9133 0.5653 0.070 Uiso 1 1 calc R . .
C15 C 0.1668(2) 0.8968(3) 0.7007(4) 0.0458(11) Uani 1 1 d . . .
C16 C 0.22283(18) 0.8877(2) 0.7637(3) 0.0360(9) Uani 1 1 d . . .
C17 C 0.23598(18) 0.8755(2) 0.8653(3) 0.0362(9) Uani 1 1 d . . .
C18 C 0.1989(2) 0.8777(3) 0.9210(4) 0.0539(12) Uani 1 1 d . . .
H18 H 0.1599 0.8858 0.8935 0.065 Uiso 1 1 calc R . .
C19 C 0.2194(3) 0.8680(3) 1.0164(4) 0.0684(16) Uani 1 1 d . . .
H19 H 0.1944 0.8700 1.0538 0.082 Uiso 1 1 calc R . .
C20 C 0.2764(3) 0.8554(3) 1.0569(4) 0.0587(14) Uani 1 1 d . . .
H20 H 0.2907 0.8492 1.1219 0.070 Uiso 1 1 calc R . .
C21 C 0.3121(2) 0.8520(3) 1.0000(3) 0.0457(11) Uani 1 1 d . . .
H21 H 0.3510 0.8424 1.0273 0.055 Uiso 1 1 calc R . .
C22 C 0.35366(17) 0.9965(3) 0.8385(3) 0.0381(10) Uani 1 1 d . . .
C23 C 0.33245(19) 1.0470(3) 0.8977(3) 0.0423(10) Uani 1 1 d . . .
H23 H 0.3128 1.0230 0.9369 0.051 Uiso 1 1 calc R . .
C24 C 0.3404(2) 1.1321(3) 0.8983(4) 0.0526(13) Uani 1 1 d . . .
C25 C 0.3668(2) 1.1716(3) 0.8407(4) 0.0583(14) Uani 1 1 d . . .
H25 H 0.3702 1.2297 0.8403 0.070 Uiso 1 1 calc R . .
C26 C 0.3880(2) 1.1217(3) 0.7832(4) 0.0565(14) Uani 1 1 d . . .
C27 C 0.38274(18) 1.0357(3) 0.7787(3) 0.0421(11) Uani 1 1 d . . .
C28 C 0.40510(19) 0.9797(3) 0.7196(3) 0.0451(11) Uani 1 1 d . . .
C29 C 0.4366(2) 1.0004(4) 0.6575(4) 0.0648(15) Uani 1 1 d . . .
H29 H 0.4436 1.0566 0.6477 0.078 Uiso 1 1 calc R . .
C30 C 0.4575(3) 0.9400(5) 0.6107(4) 0.0776(18) Uani 1 1 d . . .
H30 H 0.4784 0.9547 0.5691 0.093 Uiso 1 1 calc R . .
C31 C 0.4474(3) 0.8570(4) 0.6257(4) 0.0701(17) Uani 1 1 d . . .
H31 H 0.4619 0.8147 0.5956 0.084 Uiso 1 1 calc R . .
C32 C 0.4156(2) 0.8382(3) 0.6854(4) 0.0550(12) Uani 1 1 d . . .
H32 H 0.4083 0.7820 0.6947 0.066 Uiso 1 1 calc R . .
Cl Cl 0.0449(2) 0.8911(3) 0.3376(3) 0.2186(19) Uani 1 1 d . . .
C1 C 0.0000 0.9420(8) 0.2500 0.300(16) Uani 1 2 d S T P
H1 H 0.0230 0.9771 0.2212 0.360 Uiso 1 1 d R . .

loop_
_atom_site_aniso_label
_atom_site_aniso_U_11
_atom_site_aniso_U_22
_atom_site_aniso_U_33
_atom_site_aniso_U_23
_atom_site_aniso_U_13
_atom_site_aniso_U_12
Ir 0.03143(11) 0.03560(11) 0.02965(10) 0.00198(7) 0.00895(7) -0.00062(7)
F4 0.102(3) 0.117(3) 0.0384(17) 0.0104(18) -0.0080(17) 0.010(2)
F5 0.0342(16) 0.094(2) 0.081(2) -0.0063(18) 0.0079(15) -0.0003(15)
F6 0.086(2) 0.0460(16) 0.083(2) -0.0142(15) 0.0206(18) 0.0056(16)
F7 0.112(3) 0.0690(19) 0.088(2) 0.0102(18) 0.040(2) -0.042(2)
O1 0.0331(17) 0.0433(16) 0.0478(19) 0.0033(14) 0.0018(14) 0.0002(14)
O2 0.067(2) 0.0359(17) 0.052(2) -0.0022(14) 0.0083(17) 0.0000(16)
N1 0.044(2) 0.0375(19) 0.036(2) -0.0031(15) 0.0103(16) -0.0012(16)
N2 0.0338(19) 0.0380(19) 0.0335(19) -0.0011(15) 0.0115(15) -0.0066(15)
N3 0.032(2) 0.059(2) 0.039(2) 0.0072(18) 0.0132(16) 0.0001(18)
C2 0.044(3) 0.037(2) 0.042(3) -0.002(2) 0.021(2) -0.002(2)
C3 0.034(2) 0.044(2) 0.042(2) 0.005(2) 0.0138(19) 0.002(2)
C4 0.027(2) 0.051(3) 0.037(2) 0.004(2) 0.0111(18) 0.004(2)
C5 0.038(3) 0.058(3) 0.046(3) -0.001(2) 0.000(2) 0.001(2)
C6 0.051(3) 0.075(4) 0.057(3) 0.017(3) -0.007(3) 0.005(3)
C7 0.075(4) 0.054(3) 0.101(5) 0.028(3) 0.017(4) 0.001(3)
C8 0.062(3) 0.042(3) 0.073(4) 0.014(2) 0.009(3) 0.000(2)
C9 0.093(4) 0.045(3) 0.045(3) -0.009(2) 0.000(3) -0.005(3)
C10 0.065(3) 0.045(3) 0.046(3) -0.009(2) -0.007(2) -0.002(2)
C11 0.038(2) 0.033(2) 0.034(2) 0.0003(17) 0.0085(18) 0.0015(18)
C12 0.056(3) 0.054(3) 0.036(2) 0.003(2) 0.011(2) 0.003(2)
C13 0.077(4) 0.057(3) 0.032(3) 0.002(2) 0.000(3) 0.006(3)
C14 0.058(4) 0.052(3) 0.049(3) 0.001(2) -0.012(3) 0.002(3)
C15 0.038(3) 0.037(2) 0.062(3) -0.004(2) 0.012(2) 0.003(2)
C16 0.036(2) 0.031(2) 0.038(2) -0.0037(17) 0.0050(18) -0.0023(18)
C17 0.034(2) 0.033(2) 0.043(2) -0.0020(18) 0.0112(18) -0.0007(18)
C18 0.042(3) 0.066(3) 0.058(3) -0.002(3) 0.022(2) -0.003(2)
C19 0.067(4) 0.090(4) 0.061(4) 0.000(3) 0.040(3) -0.010(3)
C20 0.063(4) 0.080(4) 0.036(3) 0.000(2) 0.018(2) -0.006(3)
C21 0.049(3) 0.055(3) 0.033(2) -0.001(2) 0.011(2) -0.002(2)
C22 0.033(2) 0.038(2) 0.038(2) 0.0040(18) 0.0016(18) -0.0016(19)
C23 0.042(3) 0.040(2) 0.045(3) 0.001(2) 0.012(2) -0.003(2)
C24 0.047(3) 0.049(3) 0.054(3) -0.005(2) 0.002(2) 0.005(2)
C25 0.062(3) 0.039(3) 0.065(3) 0.006(2) 0.004(3) -0.010(3)
C26 0.054(3) 0.057(3) 0.054(3) 0.015(3) 0.007(2) -0.017(3)
C27 0.032(2) 0.046(2) 0.043(3) 0.007(2) 0.0015(19) -0.007(2)
C28 0.036(3) 0.059(3) 0.039(3) 0.009(2) 0.0075(19) -0.010(2)
C29 0.059(4) 0.079(4) 0.063(3) 0.014(3) 0.027(3) -0.013(3)
C30 0.062(4) 0.121(6) 0.064(4) 0.014(4) 0.041(3) -0.005(4)
C31 0.061(4) 0.100(5) 0.061(4) -0.001(3) 0.035(3) 0.014(3)
C32 0.050(3) 0.064(3) 0.057(3) 0.000(3) 0.026(2) 0.004(3)
Cl 0.267(5) 0.230(4) 0.178(3) 0.025(3) 0.093(3) 0.100(3)
C1 0.68(5) 0.068(8) 0.175(18) 0.000 0.15(3) 0.000

loop_
_atom_type_symbol
_atom_type_description
_atom_type_scat_dispersion_real
_atom_type_scat_dispersion_imag
_atom_type_scat_source
C C 0.0030 0.0020 'International Tables Vol C Tables 4.2.6.8 and 6.1.1.4'
H H 0.0000 0.0000 'International Tables Vol C Tables 4.2.6.8 and 6.1.1.4'
Cl Cl 0.1484 0.1585 'International Tables Vol C Tables 4.2.6.8 and 6.1.1.4'
F F 0.0180 0.0100 'International Tables Vol C Tables 4.2.6.8 and 6.1.1.4'
Ir Ir -1.3040 7.9810 'International Tables Vol C Tables 4.2.6.8 and 6.1.1.4'
N N 0.0070 0.0030 'International Tables Vol C Tables 4.2.6.8 and 6.1.1.4'
O O 0.0120 0.0060 'International Tables Vol C Tables 4.2.6.8 and 6.1.1.4'

loop_
_geom_angle_atom_site_label_1
_geom_angle_atom_site_label_2
_geom_angle_atom_site_label_3
_geom_angle
_geom_angle_site_symmetry_1
N1 Ir O1 86.23(12) .
N2 Ir O1 94.36(13) .
N2 Ir N1 90.81(13) .
N2 Ir N3 173.05(14) .
N3 Ir O1 89.16(13) .
N3 Ir N1 95.41(15) .
C11 Ir O1 174.71(14) .
C11 Ir N1 92.69(15) .
C11 Ir N2 80.47(16) .
C11 Ir N3 96.10(16) .
C11 Ir C22 88.69(16) .
C22 Ir O1 92.73(14) .
C22 Ir N1 175.99(16) .
C22 Ir N2 93.14(15) .
C22 Ir N3 80.69(17) .
C4 O1 Ir 127.6(3) .
C2 O2 C9 107.3(3) .
C2 N1 Ir 126.3(3) .
C2 N1 C10 108.9(4) .
C10 N1 Ir 124.8(3) .
C17 N2 Ir 116.9(3) .
C21 N2 Ir 123.7(3) .
C21 N2 C17 119.0(4) .
C28 N3 Ir 116.1(3) .
C32 N3 Ir 124.9(3) .
C32 N3 C28 119.0(4) .
O2 C2 C3 116.2(4) .
N1 C2 O2 115.2(4) .
N1 C2 C3 128.6(4) .
C4 C3 C2 122.8(4) .
C8 C3 C2 117.1(4) .
C8 C3 C4 120.1(4) .
O1 C4 C3 126.1(4) .
O1 C4 C5 117.5(4) .
C5 C4 C3 116.5(4) .
C6 C5 C4 122.6(5) .
C5 C6 C7 119.0(5) .
C8 C7 C6 120.8(5) .
C7 C8 C3 120.9(5) .
O2 C9 C10 104.9(4) .
N1 C10 C9 103.3(4) .
C12 C11 Ir 127.9(3) .
C12 C11 C16 117.6(4) .
C16 C11 Ir 114.4(3) .
C13 C12 C11 119.8(5) .
F4 C13 C12 117.9(5) .
C14 C13 F4 117.2(5) .
C14 C13 C12 124.9(5) .
C13 C14 C15 116.7(5) .
F5 C15 C14 119.1(5) .
F5 C15 C16 118.4(4) .
C14 C15 C16 122.5(5) .
C11 C16 C15 118.6(4) .
C11 C16 C17 116.0(4) .
C15 C16 C17 125.4(4) .
N2 C17 C16 112.0(4) .
N2 C17 C18 119.8(4) .
C18 C17 C16 128.2(4) .
C19 C18 C17 120.1(5) .
C20 C19 C18 120.2(5) .
C19 C20 C21 118.6(5) .
N2 C21 C20 122.4(5) .
C23 C22 Ir 127.9(3) .
C23 C22 C27 118.2(4) .
C27 C22 Ir 113.8(3) .
C24 C23 C22 120.1(5) .
C23 C24 F6 118.6(5) .
C25 C24 F6 118.1(4) .
C25 C24 C23 123.2(5) .
C24 C25 C26 116.5(5) .
F7 C26 C27 119.8(5) .
C25 C26 F7 115.9(4) .
C25 C26 C27 124.3(5) .
C22 C27 C28 115.9(4) .
C26 C27 C22 117.6(5) .
C26 C27 C28 126.5(5) .
N3 C28 C27 113.2(4) .
N3 C28 C29 118.7(5) .
C29 C28 C27 128.1(5) .
C30 C29 C28 121.2(5) .
C29 C30 C31 119.2(5) .
C32 C31 C30 118.5(5) .
N3 C32 C31 123.3(5) .
Cl C1 Cl 121.2(9) 2

loop_
_geom_bond_atom_site_label_1
_geom_bond_atom_site_label_2
_geom_bond_distance
_geom_bond_site_symmetry_2
Ir O1 2.134(3) .
Ir N1 2.119(3) .
Ir N2 2.030(3) .
Ir N3 2.040(4) .
Ir C11 1.979(4) .
Ir C22 2.001(4) .
F4 C13 1.364(5) .
F5 C15 1.351(6) .
F6 C24 1.371(6) .
F7 C26 1.371(6) .
O1 C4 1.293(5) .
O2 C2 1.351(5) .
O2 C9 1.434(6) .
N1 C2 1.292(6) .
N1 C10 1.457(5) .
N2 C17 1.363(5) .
N2 C21 1.348(5) .
N3 C28 1.369(6) .
N3 C32 1.349(6) .
C2 C3 1.442(6) .
C3 C4 1.415(6) .
C3 C8 1.412(6) .
C4 C5 1.412(6) .
C5 C6 1.366(7) .
C6 C7 1.407(8) .
C7 C8 1.334(8) .
C9 C10 1.522(6) .
C11 C12 1.403(6) .
C11 C16 1.414(6) .
C12 C13 1.368(7) .
C13 C14 1.348(8) .
C14 C15 1.367(7) .
C15 C16 1.425(6) .
C16 C17 1.457(6) .
C17 C18 1.382(6) .
C18 C19 1.366(8) .
C19 C20 1.360(8) .
C20 C21 1.370(7) .
C22 C23 1.390(6) .
C22 C27 1.422(6) .
C23 C24 1.370(6) .
C24 C25 1.356(7) .
C25 C26 1.366(8) .
C26 C27 1.377(6) .
C27 C28 1.457(6) .
C28 C29 1.390(6) .
C29 C30 1.365(8) .
C30 C31 1.375(8) .
C31 C32 1.358(7) .
Cl C1 1.653(7) .
C1 Cl 1.653(7) 2
